data_4065959
loop_
_publ_author_name
'Naeem, Saira'
'White, Andrew J. P.'
'Hogarth, Graeme'
'Wilton-Ely, James D. E. T.'

_publ_section_title
;
 Multifunctional Dithiocarbamates: Synthesis and Ring-Closing Metathesis
 of Diallyldithiocarbamate Complexes
;
_journal_issue 11
_journal_name_full Organometallics
_journal_page_first 2547
_journal_paper_doi 10.1021/om1002123
_journal_volume 29
_journal_year 2010
_chemical_formula_moiety 'C32 H32 N Ni P2 S2, (F6 P), 1.75(C H Cl3)'
_chemical_formula_sum 'C33.75 H33.75 Cl5.25 F6 N Ni P3 S2'
_chemical_formula_weight 969.22
_chemical_name_systematic
; 
 ? 
;
_space_group_IT_number 2
_symmetry_cell_setting triclinic
_symmetry_space_group_name_Hall '-P 1'
_symmetry_space_group_name_H-M 'P -1'
_atom_sites_solution_hydrogens geom
_atom_sites_solution_primary direct
_atom_sites_solution_secondary difmap
_audit_creation_method SHELXL-97
_cell_angle_alpha 92.0086(14)
_cell_angle_beta 102.8560(19)
_cell_angle_gamma 98.9786(18)
_cell_formula_units_Z 4
_cell_length_a 13.7545(4)
_cell_length_b 15.2829(3)
_cell_length_c 20.3044(4)
_cell_measurement_reflns_used 18718
_cell_measurement_temperature 173(2)
_cell_measurement_theta_max 31.8170
_cell_measurement_theta_min 2.9597
_cell_volume 4099.38(17)
_computing_cell_refinement 'CrysAlis RED, Oxford Diffraction Ltd'
_computing_data_collection 'CrysAlis CCD, Oxford Diffraction Ltd'
_computing_data_reduction 'CrysAlis RED, Oxford Diffraction Ltd'
_computing_molecular_graphics 'Bruker SHELXTL'
_computing_publication_material 'Bruker SHELXTL'
_computing_structure_refinement 'SHELXL-97 (Sheldrick, 1997)'
_computing_structure_solution 'SHELXS-97 (Sheldrick, 1990)'
_diffrn_ambient_temperature 173(2)
_diffrn_detector_area_resol_mean 15.9825
_diffrn_measured_fraction_theta_full 0.986
_diffrn_measured_fraction_theta_max 0.874
_diffrn_measurement_device_type 'OD Xcalibur 3'
_diffrn_measurement_method 'omega scans'
_diffrn_radiation_monochromator graphite
_diffrn_radiation_source 'Enhance (Mo) X-ray Source'
_diffrn_radiation_type MoK\a
_diffrn_radiation_wavelength 0.71073
_diffrn_reflns_av_R_equivalents 0.0173
_diffrn_reflns_av_sigmaI/netI 0.0530
_diffrn_reflns_limit_h_max 20
_diffrn_reflns_limit_h_min -20
_diffrn_reflns_limit_k_max 21
_diffrn_reflns_limit_k_min -21
_diffrn_reflns_limit_l_max 29
_diffrn_reflns_limit_l_min -30
_diffrn_reflns_number 39906
_diffrn_reflns_theta_full 30.00
_diffrn_reflns_theta_max 31.89
_diffrn_reflns_theta_min 2.96
_diffrn_standards_number 0
_exptl_absorpt_coefficient_mu 1.089
_exptl_absorpt_correction_T_max 0.873
_exptl_absorpt_correction_T_min 0.724
_exptl_absorpt_correction_type analytical
_exptl_absorpt_process_details
; 
CrysAlisPro, Oxford Diffraction Ltd., 
Version 1.171.33.48 (release 15-09-2009 CrysAlis171 .NET) 
(compiled Sep 15 2009,11:49:04) 
Analytical numeric absorption correction using a multifaceted crystal 
model based on expressions derived by R.C. Clark & J.S. Reid. 
(Clark, R. C. & Reid, J. S. (1995). Acta Cryst. A51, 887-897) 
;
_exptl_crystal_colour Orange
_exptl_crystal_density_diffrn 1.570
_exptl_crystal_density_method 'not measured'
_exptl_crystal_description prisms
_exptl_crystal_F_000 1966
_exptl_crystal_size_max 0.38
_exptl_crystal_size_mid 0.35
_exptl_crystal_size_min 0.18
_refine_diff_density_max 0.769
_refine_diff_density_min -0.657
_refine_diff_density_rms 0.066
_refine_ls_extinction_method none
_refine_ls_goodness_of_fit_ref 0.950
_refine_ls_hydrogen_treatment constr
_refine_ls_matrix_type full
_refine_ls_number_parameters 1064
_refine_ls_number_reflns 24642
_refine_ls_number_restraints 1752
_refine_ls_restrained_S_all 1.344
_refine_ls_R_factor_all 0.0634
_refine_ls_R_factor_gt 0.0381
_refine_ls_shift/su_max 0.001
_refine_ls_shift/su_mean 0.000
_refine_ls_structure_factor_coef Fsqd
_refine_ls_weighting_details 'calc w=1/[\s^2^(Fo^2^)+(0.0529P)^2^+0.0000P] where P=(Fo^2^+2Fc^2^)/3'
_refine_ls_weighting_scheme calc
_refine_ls_wR_factor_gt 0.0939
_refine_ls_wR_factor_ref 0.0980
_reflns_number_gt 16353
_reflns_number_total 24642
_reflns_threshold_expression >2sigma(I)
_cod_data_source_file om1002123_si_002.cif
_cod_data_source_block 15
_cod_depositor_comments
;
The following automatic conversions were performed:

'_symmetry_cell_setting' value 'Triclinic' changed to 'triclinic'
according to /home/saulius/struct/CIF-dictionaries/cif_core.dic
dictionary named 'cif_core.dic' version 2.4.1 from 2010-06-29.

Automatic conversion script
Id: cif_fix_values 1715 2011-07-08 13:25:40Z adriana 
;
_cod_original_sg_symbol_H-M P-1
_cod_database_code 4065959

loop_
_symmetry_equiv_pos_as_xyz
'x, y, z'
'-x, -y, -z'

loop_
_atom_site_label
_atom_site_type_symbol
_atom_site_fract_x
_atom_site_fract_y
_atom_site_fract_z
_atom_site_U_iso_or_equiv
_atom_site_adp_type
_atom_site_occupancy
_atom_site_symmetry_multiplicity
_atom_site_calc_flag
_atom_site_refinement_flags
_atom_site_disorder_assembly
_atom_site_disorder_group
Ni1A Ni 0.85621(2) 0.78198(2) 0.459913(16) 0.01846(8) Uani 1 1 d . . .
S1A S 0.97609(5) 0.86159(4) 0.54049(3) 0.02521(15) Uani 1 1 d . . .
C2A C 0.8969(2) 0.93940(16) 0.52903(13) 0.0225(5) Uani 1 1 d . . .
S3A S 0.80241(6) 0.91241(4) 0.45658(4) 0.02916(16) Uani 1 1 d . . .
N4A N 0.90492(18) 1.00715(14) 0.57161(12) 0.0261(5) Uani 1 1 d . . .
C5A C 0.9826(2) 1.02669(18) 0.63554(15) 0.0312(6) Uani 1 1 d . . .
H5AA H 1.0511 1.0428 0.6272 0.037 Uiso 1 1 calc R . .
H5AB H 0.9814 0.9757 0.6642 0.037 Uiso 1 1 calc R . .
C6A C 0.9503(3) 1.10405(19) 0.66698(17) 0.0393(8) Uani 1 1 d . . .
H6AA H 0.9840 1.1329 0.7100 0.047 Uiso 1 1 calc R . .
C7A C 0.8705(3) 1.12727(19) 0.62836(17) 0.0378(7) Uani 1 1 d . . .
H7AA H 0.8394 1.1749 0.6404 0.045 Uiso 1 1 calc R . .
C8A C 0.8333(2) 1.07085(18) 0.56306(17) 0.0360(7) Uani 1 1 d . . .
H8AA H 0.7627 1.0404 0.5580 0.043 Uiso 1 1 calc R . .
H8AB H 0.8377 1.1062 0.5236 0.043 Uiso 1 1 calc R . .
P9A P 0.72621(5) 0.71588(4) 0.38329(3) 0.02000(14) Uani 1 1 d . . .
C10A C 0.7444(2) 0.61995(16) 0.33405(13) 0.0251(6) Uani 1 1 d . . .
H10A H 0.6790 0.5944 0.3030 0.030 Uiso 1 1 calc R . .
H10B H 0.7925 0.6405 0.3059 0.030 Uiso 1 1 calc R . .
C11A C 0.7838(2) 0.54715(17) 0.37620(14) 0.0276(6) Uani 1 1 d . . .
H11A H 0.7783 0.4936 0.3458 0.033 Uiso 1 1 calc R . .
H11B H 0.7405 0.5315 0.4084 0.033 Uiso 1 1 calc R . .
C12A C 0.8936(2) 0.57338(16) 0.41594(13) 0.0242(5) Uani 1 1 d . . .
H12A H 0.9358 0.5938 0.3840 0.029 Uiso 1 1 calc R . .
H12B H 0.9172 0.5199 0.4356 0.029 Uiso 1 1 calc R . .
P13A P 0.91415(5) 0.66024(4) 0.48395(3) 0.01878(13) Uani 1 1 d . . .
C14A C 0.6866(2) 0.79031(17) 0.31838(13) 0.0237(5) Uani 1 1 d . . .
C15A C 0.7555(2) 0.82401(18) 0.28139(14) 0.0298(6) Uani 1 1 d . . .
H15A H 0.8215 0.8093 0.2913 0.036 Uiso 1 1 calc R . .
C16A C 0.7287(3) 0.8792(2) 0.22982(15) 0.0397(8) Uani 1 1 d . . .
H16A H 0.7757 0.9013 0.2040 0.048 Uiso 1 1 calc R . .
C17A C 0.6332(3) 0.9017(2) 0.21635(17) 0.0439(9) Uani 1 1 d . . .
H17A H 0.6143 0.9393 0.1811 0.053 Uiso 1 1 calc R . .
C18A C 0.5653(3) 0.8699(2) 0.25387(18) 0.0469(9) Uani 1 1 d . . .
H18A H 0.5003 0.8868 0.2451 0.056 Uiso 1 1 calc R . .
C19A C 0.5912(2) 0.81316(19) 0.30476(15) 0.0332(7) Uani 1 1 d . . .
H19A H 0.5435 0.7903 0.3299 0.040 Uiso 1 1 calc R . .
C20A C 0.6198(2) 0.67703(17) 0.41974(13) 0.0248(6) Uani 1 1 d . . .
C21A C 0.6105(3) 0.7199(3) 0.47836(19) 0.0541(10) Uani 1 1 d . . .
H21A H 0.6580 0.7713 0.4977 0.065 Uiso 1 1 calc R . .
C22A C 0.5335(3) 0.6895(3) 0.5093(2) 0.0663(13) Uani 1 1 d . . .
H22A H 0.5288 0.7196 0.5499 0.080 Uiso 1 1 calc R . .
C23A C 0.4634(3) 0.6156(2) 0.48174(19) 0.0465(9) Uani 1 1 d . . .
H23A H 0.4096 0.5950 0.5026 0.056 Uiso 1 1 calc R . .
C24A C 0.4722(3) 0.5727(2) 0.42439(19) 0.0457(8) Uani 1 1 d . . .
H24A H 0.4245 0.5212 0.4056 0.055 Uiso 1 1 calc R . .
C25A C 0.5489(2) 0.6022(2) 0.39242(16) 0.0358(7) Uani 1 1 d . . .
H25A H 0.5532 0.5715 0.3519 0.043 Uiso 1 1 calc R . .
C26A C 0.8597(2) 0.61128(17) 0.55040(13) 0.0230(5) Uani 1 1 d . . .
C27A C 0.8260(3) 0.6651(2) 0.59361(17) 0.0432(8) Uani 1 1 d . . .
H27A H 0.8290 0.7266 0.5869 0.052 Uiso 1 1 calc R . .
C28A C 0.7880(3) 0.6307(2) 0.64639(18) 0.0504(10) Uani 1 1 d . . .
H28A H 0.7655 0.6684 0.6759 0.060 Uiso 1 1 calc R . .
C29A C 0.7827(3) 0.5416(2) 0.65619(16) 0.0406(8) Uani 1 1 d . . .
H29A H 0.7563 0.5177 0.6924 0.049 Uiso 1 1 calc R . .
C30A C 0.8154(3) 0.4879(2) 0.61383(16) 0.0407(8) Uani 1 1 d . . .
H30A H 0.8120 0.4265 0.6209 0.049 Uiso 1 1 calc R . .
C31A C 0.8535(2) 0.52153(18) 0.56068(15) 0.0326(7) Uani 1 1 d . . .
H31A H 0.8754 0.4832 0.5312 0.039 Uiso 1 1 calc R . .
C32A C 1.0507(2) 0.67697(15) 0.51701(13) 0.0206(5) Uani 1 1 d . . .
C33A C 1.0946(2) 0.66900(17) 0.58518(13) 0.0262(6) Uani 1 1 d . . .
H33A H 1.0530 0.6539 0.6161 0.031 Uiso 1 1 calc R . .
C34A C 1.1990(2) 0.68322(18) 0.60746(14) 0.0304(6) Uani 1 1 d . . .
H34A H 1.2285 0.6781 0.6538 0.036 Uiso 1 1 calc R . .
C35A C 1.2603(2) 0.70462(18) 0.56354(15) 0.0317(6) Uani 1 1 d . . .
H35A H 1.3317 0.7135 0.5794 0.038 Uiso 1 1 calc R . .
C36A C 1.2176(2) 0.71328(19) 0.49587(15) 0.0316(6) Uani 1 1 d . . .
H36A H 1.2598 0.7286 0.4654 0.038 Uiso 1 1 calc R . .
C37A C 1.1134(2) 0.69961(17) 0.47290(14) 0.0270(6) Uani 1 1 d . . .
H37A H 1.0844 0.7057 0.4266 0.032 Uiso 1 1 calc R . .
Ni1B Ni 0.65862(3) 0.21340(2) 0.064144(16) 0.02046(8) Uani 1 1 d . . .
S1B S 0.67650(6) 0.07355(4) 0.08374(3) 0.02966(16) Uani 1 1 d . . .
C2B C 0.6274(2) 0.05474(17) -0.00193(13) 0.0242(5) Uani 1 1 d . . .
S3B S 0.57739(6) 0.14388(4) -0.03577(3) 0.02805(16) Uani 1 1 d . . .
N4B N 0.63219(19) -0.01684(14) -0.03762(11) 0.0273(5) Uani 1 1 d . . .
C5B C 0.6808(3) -0.09118(18) -0.00884(16) 0.0361(7) Uani 1 1 d . . .
H5BA H 0.6442 -0.1219 0.0228 0.043 Uiso 1 1 calc R . .
H5BB H 0.7524 -0.0707 0.0148 0.043 Uiso 1 1 calc R . .
C6B C 0.6721(3) -0.1491(2) -0.07105(18) 0.0429(8) Uani 1 1 d . . .
H6BA H 0.6980 -0.2033 -0.0709 0.051 Uiso 1 1 calc R . .
C7B C 0.6249(3) -0.1174(2) -0.12609(17) 0.0414(8) Uani 1 1 d . . .
H7BA H 0.6117 -0.1465 -0.1701 0.050 Uiso 1 1 calc R . .
C8B C 0.5941(3) -0.03053(19) -0.11195(14) 0.0359(7) Uani 1 1 d . . .
H8BA H 0.6266 0.0173 -0.1354 0.043 Uiso 1 1 calc R . .
H8BB H 0.5198 -0.0342 -0.1253 0.043 Uiso 1 1 calc R . .
P9B P 0.63247(5) 0.34280(4) 0.03075(3) 0.01980(14) Uani 1 1 d . . .
C10B C 0.6342(2) 0.42968(16) 0.09511(13) 0.0237(5) Uani 1 1 d . . .
H10C H 0.6243 0.4853 0.0730 0.028 Uiso 1 1 calc R . .
H10D H 0.5770 0.4124 0.1168 0.028 Uiso 1 1 calc R . .
C11B C 0.7328(2) 0.44699(17) 0.14973(13) 0.0259(6) Uani 1 1 d . . .
H11C H 0.7906 0.4539 0.1277 0.031 Uiso 1 1 calc R . .
H11D H 0.7362 0.5034 0.1763 0.031 Uiso 1 1 calc R . .
C12B C 0.7424(2) 0.37244(16) 0.19775(13) 0.0244(6) Uani 1 1 d . . .
H12C H 0.6811 0.3624 0.2163 0.029 Uiso 1 1 calc R . .
H12D H 0.8009 0.3927 0.2362 0.029 Uiso 1 1 calc R . .
P13B P 0.75843(5) 0.26633(4) 0.16091(3) 0.02222(14) Uani 1 1 d . . .
C14B C 0.5102(2) 0.33894(16) -0.02749(13) 0.0237(5) Uani 1 1 d . . .
C15B C 0.4241(2) 0.33792(18) -0.00268(15) 0.0321(7) Uani 1 1 d . . .
H15B H 0.4296 0.3427 0.0448 0.039 Uiso 1 1 calc R . .
C16B C 0.3296(2) 0.3300(2) -0.04674(18) 0.0409(8) Uani 1 1 d . . .
H16B H 0.2708 0.3292 -0.0294 0.049 Uiso 1 1 calc R . .
C17B C 0.3214(3) 0.3233(2) -0.11563(18) 0.0452(9) Uani 1 1 d . . .
H17B H 0.2570 0.3185 -0.1459 0.054 Uiso 1 1 calc R . .
C18B C 0.4061(3) 0.3236(2) -0.14062(17) 0.0458(9) Uani 1 1 d . . .
H18B H 0.4000 0.3186 -0.1882 0.055 Uiso 1 1 calc R . .
C19B C 0.5011(3) 0.3312(2) -0.09677(15) 0.0357(7) Uani 1 1 d . . .
H19B H 0.5595 0.3311 -0.1144 0.043 Uiso 1 1 calc R . .
C20B C 0.7280(2) 0.38987(17) -0.01238(13) 0.0246(6) Uani 1 1 d . . .
C21B C 0.8101(2) 0.3488(2) -0.01369(15) 0.0348(7) Uani 1 1 d . . .
H21B H 0.8139 0.2933 0.0055 0.042 Uiso 1 1 calc R . .
C22B C 0.8871(3) 0.3873(2) -0.04261(17) 0.0460(8) Uani 1 1 d . . .
H22B H 0.9432 0.3583 -0.0431 0.055 Uiso 1 1 calc R . .
C23B C 0.8819(3) 0.4673(2) -0.07055(18) 0.0492(9) Uani 1 1 d . . .
H23B H 0.9353 0.4944 -0.0896 0.059 Uiso 1 1 calc R . .
C24B C 0.7990(3) 0.5089(2) -0.07105(19) 0.0527(10) Uani 1 1 d . . .
H24B H 0.7949 0.5637 -0.0913 0.063 Uiso 1 1 calc R . .
C25B C 0.7223(3) 0.4701(2) -0.04192(17) 0.0416(8) Uani 1 1 d . . .
H25B H 0.6655 0.4986 -0.0422 0.050 Uiso 1 1 calc R . .
C26B C 0.8905(2) 0.27663(18) 0.15795(13) 0.0267(6) Uani 1 1 d . . .
C27B C 0.9243(2) 0.2065(2) 0.12916(16) 0.0373(7) Uani 1 1 d . . .
H27B H 0.8774 0.1546 0.1103 0.045 Uiso 1 1 calc R . .
C28B C 1.0245(3) 0.2112(2) 0.12748(19) 0.0465(8) Uani 1 1 d . . .
H28B H 1.0464 0.1623 0.1083 0.056 Uiso 1 1 calc R . .
C29B C 1.0929(3) 0.2868(2) 0.15362(18) 0.0447(8) Uani 1 1 d . . .
H29B H 1.1622 0.2900 0.1528 0.054 Uiso 1 1 calc R . .
C30B C 1.0610(3) 0.3572(2) 0.18070(17) 0.0422(8) Uani 1 1 d . . .
H30B H 1.1082 0.4096 0.1979 0.051 Uiso 1 1 calc R . .
C31B C 0.9606(2) 0.3531(2) 0.18342(15) 0.0340(7) Uani 1 1 d . . .
H31B H 0.9395 0.4024 0.2026 0.041 Uiso 1 1 calc R . .
C32B C 0.7406(2) 0.19227(17) 0.22726(12) 0.0241(6) Uani 1 1 d . . .
C33B C 0.8184(2) 0.15683(18) 0.26753(14) 0.0316(6) Uani 1 1 d . . .
H33B H 0.8851 0.1695 0.2607 0.038 Uiso 1 1 calc R . .
C34B C 0.7976(3) 0.1027(2) 0.31801(15) 0.0380(8) Uani 1 1 d . . .
H34B H 0.8505 0.0779 0.3454 0.046 Uiso 1 1 calc R . .
C35B C 0.7020(3) 0.0846(2) 0.32871(15) 0.0396(8) Uani 1 1 d . . .
H35B H 0.6890 0.0477 0.3635 0.047 Uiso 1 1 calc R . .
C36B C 0.6245(3) 0.1198(2) 0.28893(16) 0.0391(7) Uani 1 1 d . . .
H36B H 0.5582 0.1075 0.2965 0.047 Uiso 1 1 calc R . .
C37B C 0.6437(2) 0.17319(19) 0.23804(14) 0.0318(6) Uani 1 1 d . . .
H37B H 0.5902 0.1969 0.2103 0.038 Uiso 1 1 calc R . .
P10 P -0.01096(6) 0.64058(5) 0.22786(4) 0.02774(16) Uani 1 1 d . . .
F11 F 0.06958(16) 0.57818(12) 0.22224(11) 0.0515(5) Uani 1 1 d . . .
F12 F -0.07929(14) 0.56067(12) 0.25368(9) 0.0436(5) Uani 1 1 d . . .
F13 F -0.06879(17) 0.61079(15) 0.15191(10) 0.0620(6) Uani 1 1 d . . .
F14 F 0.05797(15) 0.72107(12) 0.20315(10) 0.0472(5) Uani 1 1 d . . .
F15 F 0.04756(16) 0.67067(12) 0.30388(9) 0.0510(5) Uani 1 1 d . . .
F16 F -0.09095(15) 0.70374(14) 0.23349(12) 0.0575(6) Uani 1 1 d . . .
P20 P 0.4552(6) 0.3657(5) 0.2501(4) 0.072(3) Uiso 0.391(4) 1 d PDU A 1
F21 F 0.4697(6) 0.3276(5) 0.1791(3) 0.055(2) Uiso 0.391(4) 1 d PDU A 1
F22 F 0.5006(6) 0.4637(4) 0.2307(3) 0.0542(16) Uiso 0.391(4) 1 d PDU A 1
F23 F 0.5684(5) 0.3591(5) 0.2930(3) 0.0537(16) Uiso 0.391(4) 1 d PDU A 1
F24 F 0.4084(6) 0.2743(4) 0.2672(3) 0.0590(17) Uiso 0.391(4) 1 d PDU A 1
F25 F 0.3487(6) 0.3859(6) 0.2116(4) 0.091(2) Uiso 0.391(4) 1 d PDU A 1
F26 F 0.4435(5) 0.3958(5) 0.3264(3) 0.065(2) Uiso 0.391(4) 1 d PDU A 1
P20' P 0.4597(3) 0.3631(2) 0.2555(2) 0.0155(9) Uiso 0.316(5) 1 d PDU B 2
F21' F 0.4908(9) 0.3203(8) 0.1873(5) 0.033(3) Uiso 0.316(5) 1 d PDU B 2
F22' F 0.4435(9) 0.4503(6) 0.2070(5) 0.098(3) Uiso 0.316(5) 1 d PDU B 2
F23' F 0.5687(5) 0.4020(6) 0.2821(4) 0.057(2) Uiso 0.316(5) 1 d PDU B 2
F24' F 0.4652(7) 0.2698(4) 0.2848(4) 0.054(2) Uiso 0.316(5) 1 d PDU B 2
F25' F 0.3400(6) 0.3232(7) 0.2147(4) 0.081(3) Uiso 0.316(5) 1 d PDU B 2
F26' F 0.4248(6) 0.4147(5) 0.3092(4) 0.0397(18) Uiso 0.316(5) 1 d PDU B 2
P20" P 0.4427(2) 0.37045(19) 0.2350(2) 0.0156(8) Uiso 0.293(4) 1 d PDU C 3
F21" F 0.4900(11) 0.3116(8) 0.1891(6) 0.053(5) Uiso 0.293(4) 1 d PDU C 3
F22" F 0.3781(9) 0.4042(7) 0.1756(5) 0.112(4) Uiso 0.293(4) 1 d PDU C 3
F23" F 0.5424(6) 0.4460(5) 0.2480(4) 0.057(2) Uiso 0.293(4) 1 d PDU C 3
F24" F 0.5124(9) 0.3215(8) 0.2971(5) 0.102(3) Uiso 0.293(4) 1 d PDU C 3
F25" F 0.3527(6) 0.2877(5) 0.2382(4) 0.047(2) Uiso 0.293(4) 1 d PDU C 3
F26" F 0.3993(7) 0.4266(5) 0.2841(5) 0.064(3) Uiso 0.293(4) 1 d PDU C 3
C40 C 0.2875(3) 0.7010(2) 0.24036(17) 0.0426(8) Uani 1 1 d . . .
H40A H 0.2146 0.6736 0.2331 0.051 Uiso 1 1 calc R . .
Cl1 Cl 0.35761(8) 0.61670(6) 0.23283(5) 0.0549(2) Uani 1 1 d . . .
Cl2 Cl 0.29886(8) 0.77738(7) 0.17878(5) 0.0598(3) Uani 1 1 d . . .
Cl3 Cl 0.32746(8) 0.75464(8) 0.32231(5) 0.0611(3) Uani 1 1 d . . .
C50 C 0.2879(8) 0.1049(7) 0.2957(4) 0.054(4) Uani 0.658(5) 1 d PDU D 1
H50A H 0.3380 0.1518 0.2825 0.065 Uiso 0.658(5) 1 calc PR D 1
Cl4 Cl 0.2939(3) 0.12485(15) 0.38168(11) 0.0632(7) Uani 0.658(5) 1 d PDU D 1
Cl5 Cl 0.3208(4) 0.00135(15) 0.2791(2) 0.0776(11) Uani 0.658(5) 1 d PDU D 1
Cl6 Cl 0.1696(2) 0.1134(3) 0.2488(2) 0.1029(12) Uani 0.658(5) 1 d PDU D 1
C50' C 0.2908(18) 0.0970(19) 0.2903(10) 0.033(7) Uiso 0.179(5) 1 d PDU E 2
H50B H 0.3325 0.1480 0.2743 0.039 Uiso 0.179(5) 1 calc PR E 2
Cl4' Cl 0.2598(7) 0.1289(6) 0.3649(5) 0.057(2) Uiso 0.179(5) 1 d PDU E 2
Cl5' Cl 0.3572(8) 0.0089(7) 0.3047(5) 0.073(3) Uiso 0.179(5) 1 d PDU E 2
Cl6' Cl 0.1779(6) 0.0616(6) 0.2302(4) 0.074(2) Uiso 0.179(5) 1 d PDU E 2
C50" C 0.2826(18) 0.1102(19) 0.2953(13) 0.062(11) Uiso 0.164(4) 1 d PDU F 3
H50C H 0.3176 0.1543 0.2693 0.075 Uiso 0.164(4) 1 calc PR F 3
Cl4" Cl 0.3485(11) 0.1203(8) 0.3800(6) 0.111(4) Uiso 0.164(4) 1 d PDU F 3
Cl5" Cl 0.2759(9) 0.0028(8) 0.2603(6) 0.079(4) Uiso 0.164(4) 1 d PDU F 3
Cl6" Cl 0.1593(8) 0.1281(7) 0.2893(7) 0.100(4) Uiso 0.164(4) 1 d PDU F 3
C60 C 0.0218(7) 0.8719(6) 0.1003(4) 0.067(3) Uani 0.719(5) 1 d PDU G 1
H60A H 0.0513 0.8376 0.1387 0.080 Uiso 0.719(5) 1 calc PR G 1
Cl7 Cl -0.0686(3) 0.8000(2) 0.0413(2) 0.0879(10) Uani 0.719(5) 1 d PDU G 1
Cl8 Cl -0.0358(5) 0.9524(3) 0.1312(3) 0.1154(18) Uani 0.719(5) 1 d PDU G 1
Cl9 Cl 0.1181(2) 0.9192(5) 0.0629(3) 0.1146(15) Uani 0.719(5) 1 d PDU G 1
C60' C 0.0268(18) 0.8924(17) 0.1080(16) 0.050(8) Uiso 0.159(7) 1 d PDU H 2
H60B H 0.0527 0.8553 0.1455 0.061 Uiso 0.159(7) 1 calc PR H 2
Cl7' Cl -0.0329(14) 0.8218(11) 0.0359(8) 0.121(6) Uiso 0.159(7) 1 d PDU H 2
Cl8' Cl -0.0508(11) 0.9596(9) 0.1366(7) 0.052(2) Uiso 0.159(7) 1 d PDU H 2
Cl9' Cl 0.1308(9) 0.9634(9) 0.0909(7) 0.088(4) Uiso 0.159(7) 1 d PDU H 2
C60" C 0.043(2) 0.860(2) 0.0993(17) 0.071(11) Uiso 0.121(6) 1 d PDU I 3
H60C H 0.0753 0.8194 0.1319 0.085 Uiso 0.121(6) 1 calc PR I 3
Cl7" Cl -0.0772(14) 0.8039(12) 0.0606(9) 0.065(4) Uiso 0.121(6) 1 d PDU I 3
Cl8" Cl 0.0302(16) 0.9527(9) 0.1470(7) 0.099(5) Uiso 0.121(6) 1 d PDU I 3
Cl9" Cl 0.1240(13) 0.8895(11) 0.0462(9) 0.062(4) Uiso 0.121(6) 1 d PDU I 3
C70 C 0.5249(14) 0.9702(10) 0.5041(8) 0.045(4) Uiso 0.228(4) 1 d PDU J -1
H70A H 0.5876 0.9455 0.5233 0.054 Uiso 0.228(4) 1 calc PR J -1
Cl10 Cl 0.4302(6) 0.9271(6) 0.5436(4) 0.078(2) Uiso 0.228(4) 1 d PDU J -1
Cl11 Cl 0.5484(7) 1.0868(4) 0.5234(4) 0.078(2) Uiso 0.228(4) 1 d PDU J -1
Cl12 Cl 0.4944(7) 0.9506(5) 0.4176(3) 0.073(2) Uiso 0.228(4) 1 d PDU J -1
C70' C 0.527(3) 0.9753(12) 0.5209(14) 0.079(12) Uiso 0.138(6) 1 d PDU K -2
H70B H 0.5914 0.9679 0.5526 0.095 Uiso 0.138(6) 1 calc PR K -2
Cl13 Cl 0.4340(8) 0.8972(8) 0.5412(7) 0.062(3) Uiso 0.138(6) 1 d PDU K -2
Cl14 Cl 0.5149(12) 1.0846(7) 0.5348(7) 0.076(4) Uiso 0.138(6) 1 d PDU K -2
Cl15 Cl 0.5414(11) 0.9473(9) 0.4411(6) 0.081(4) Uiso 0.138(6) 1 d PDU K -2
C70" C 0.529(2) 0.9999(16) 0.5039(12) 0.068(10) Uiso 0.134(6) 1 d PDU L -3
H70C H 0.5859 0.9706 0.5278 0.081 Uiso 0.134(6) 1 calc PR L -3
Cl16 Cl 0.4493(15) 1.0066(18) 0.5582(9) 0.151(8) Uiso 0.134(6) 1 d PD L -3
Cl17 Cl 0.5817(8) 1.1060(7) 0.4879(8) 0.072(3) Uiso 0.134(6) 1 d PDU L -3
Cl18 Cl 0.4650(13) 0.9314(10) 0.4306(10) 0.109(6) Uiso 0.134(6) 1 d PDU L -3

loop_
_atom_site_aniso_label
_atom_site_aniso_U_11
_atom_site_aniso_U_22
_atom_site_aniso_U_33
_atom_site_aniso_U_23
_atom_site_aniso_U_13
_atom_site_aniso_U_12
Ni1A 0.02004(17) 0.01394(14) 0.02015(16) -0.00037(11) 0.00175(13) 0.00357(12)
S1A 0.0228(3) 0.0184(3) 0.0311(4) -0.0050(2) -0.0013(3) 0.0056(3)
C2A 0.0230(13) 0.0157(11) 0.0280(13) 0.0013(10) 0.0047(11) 0.0028(10)
S3A 0.0307(4) 0.0181(3) 0.0343(4) -0.0007(3) -0.0042(3) 0.0081(3)
N4A 0.0257(12) 0.0160(10) 0.0351(13) -0.0034(9) 0.0050(10) 0.0031(9)
C5A 0.0309(16) 0.0259(14) 0.0332(15) -0.0066(11) 0.0038(12) 0.0010(12)
C6A 0.049(2) 0.0277(15) 0.0415(18) -0.0118(13) 0.0177(16) -0.0006(14)
C7A 0.047(2) 0.0229(14) 0.0500(19) -0.0061(13) 0.0261(16) 0.0052(14)
C8A 0.0360(17) 0.0218(14) 0.0516(19) -0.0028(13) 0.0104(15) 0.0099(13)
P9A 0.0201(3) 0.0189(3) 0.0198(3) -0.0005(2) 0.0027(3) 0.0028(3)
C10A 0.0265(14) 0.0231(13) 0.0231(13) -0.0048(10) 0.0026(11) 0.0025(11)
C11A 0.0299(15) 0.0184(12) 0.0317(15) -0.0056(10) 0.0038(12) 0.0019(11)
C12A 0.0274(14) 0.0189(12) 0.0266(13) -0.0030(10) 0.0045(11) 0.0079(11)
P13A 0.0214(3) 0.0145(3) 0.0210(3) 0.0005(2) 0.0054(3) 0.0040(2)
C14A 0.0242(13) 0.0231(12) 0.0201(12) -0.0010(10) 0.0004(10) 0.0004(11)
C15A 0.0304(15) 0.0294(14) 0.0291(15) 0.0035(11) 0.0061(12) 0.0043(12)
C16A 0.050(2) 0.0355(16) 0.0317(16) 0.0076(13) 0.0106(15) -0.0007(15)
C17A 0.054(2) 0.0315(16) 0.0383(18) 0.0121(14) -0.0052(16) 0.0048(16)
C18A 0.0361(19) 0.0402(18) 0.059(2) 0.0148(16) -0.0063(16) 0.0124(15)
C19A 0.0245(15) 0.0316(15) 0.0413(17) 0.0078(13) 0.0026(13) 0.0043(12)
C20A 0.0240(14) 0.0240(13) 0.0258(13) 0.0033(10) 0.0050(11) 0.0032(11)
C21A 0.048(2) 0.058(2) 0.053(2) -0.0225(18) 0.0278(18) -0.0182(18)
C22A 0.059(3) 0.079(3) 0.063(3) -0.023(2) 0.041(2) -0.015(2)
C23A 0.0377(19) 0.051(2) 0.057(2) 0.0111(17) 0.0255(17) 0.0022(17)
C24A 0.0314(18) 0.0368(17) 0.067(2) 0.0014(16) 0.0155(17) -0.0049(15)
C25A 0.0300(16) 0.0334(16) 0.0414(18) -0.0032(13) 0.0091(14) -0.0024(13)
C26A 0.0221(13) 0.0220(12) 0.0266(13) 0.0053(10) 0.0074(11) 0.0055(10)
C27A 0.067(2) 0.0255(15) 0.051(2) 0.0091(13) 0.0379(18) 0.0118(16)
C28A 0.076(3) 0.0401(18) 0.049(2) 0.0082(15) 0.041(2) 0.0140(19)
C29A 0.0417(19) 0.0434(18) 0.0400(18) 0.0145(14) 0.0192(15) 0.0002(15)
C30A 0.052(2) 0.0264(15) 0.0456(19) 0.0144(13) 0.0160(16) 0.0021(15)
C31A 0.0400(17) 0.0217(13) 0.0402(17) 0.0068(12) 0.0156(14) 0.0079(12)
C32A 0.0242(13) 0.0138(11) 0.0244(13) 0.0009(9) 0.0056(10) 0.0053(10)
C33A 0.0304(15) 0.0276(13) 0.0212(13) 0.0013(10) 0.0060(11) 0.0063(12)
C34A 0.0332(16) 0.0294(14) 0.0245(14) -0.0023(11) -0.0027(12) 0.0072(12)
C35A 0.0244(14) 0.0282(14) 0.0398(17) -0.0042(12) 0.0014(13) 0.0065(12)
C36A 0.0270(15) 0.0349(15) 0.0347(16) 0.0021(12) 0.0114(12) 0.0047(13)
C37A 0.0282(15) 0.0268(13) 0.0262(14) 0.0044(11) 0.0061(11) 0.0052(12)
Ni1B 0.02484(18) 0.01612(15) 0.01810(16) -0.00019(12) 0.00142(13) 0.00185(13)
S1B 0.0445(4) 0.0187(3) 0.0221(3) 0.0018(2) 0.0010(3) 0.0034(3)
C2B 0.0253(14) 0.0201(12) 0.0246(13) 0.0014(10) 0.0040(11) -0.0012(11)
S3B 0.0353(4) 0.0204(3) 0.0232(3) -0.0021(2) -0.0036(3) 0.0043(3)
N4B 0.0342(13) 0.0188(11) 0.0268(12) -0.0016(9) 0.0047(10) 0.0025(10)
C5B 0.0442(19) 0.0203(13) 0.0441(18) 0.0011(12) 0.0083(15) 0.0091(13)
C6B 0.057(2) 0.0227(14) 0.056(2) -0.0026(14) 0.0269(18) 0.0070(15)
C7B 0.058(2) 0.0271(15) 0.0411(18) -0.0092(13) 0.0219(17) 0.0014(15)
C8B 0.0474(19) 0.0294(15) 0.0266(15) -0.0090(12) 0.0050(14) 0.0006(14)
P9B 0.0219(3) 0.0177(3) 0.0186(3) 0.0005(2) 0.0028(3) 0.0026(3)
C10B 0.0291(14) 0.0198(12) 0.0223(13) 0.0002(10) 0.0050(11) 0.0058(11)
C11B 0.0307(15) 0.0204(12) 0.0236(13) -0.0019(10) 0.0023(11) 0.0015(11)
C12B 0.0289(14) 0.0226(12) 0.0193(12) -0.0029(10) 0.0019(11) 0.0028(11)
P13B 0.0252(4) 0.0204(3) 0.0189(3) -0.0002(2) 0.0013(3) 0.0033(3)
C14B 0.0255(14) 0.0178(12) 0.0258(13) 0.0014(10) 0.0007(11) 0.0047(10)
C15B 0.0287(15) 0.0283(14) 0.0363(16) 0.0030(12) 0.0034(13) 0.0012(12)
C16B 0.0262(16) 0.0321(16) 0.060(2) -0.0009(15) 0.0017(15) 0.0027(13)
C17B 0.0389(19) 0.0288(16) 0.054(2) -0.0036(14) -0.0193(17) 0.0086(14)
C18B 0.051(2) 0.0481(19) 0.0287(16) -0.0053(14) -0.0122(15) 0.0119(17)
C19B 0.0393(18) 0.0396(17) 0.0256(15) -0.0025(12) 0.0009(13) 0.0093(14)
C20B 0.0278(14) 0.0230(12) 0.0216(13) -0.0002(10) 0.0062(11) -0.0003(11)
C21B 0.0345(17) 0.0364(16) 0.0365(16) 0.0066(13) 0.0127(13) 0.0075(14)
C22B 0.0353(19) 0.058(2) 0.049(2) 0.0045(17) 0.0181(16) 0.0090(17)
C23B 0.046(2) 0.055(2) 0.047(2) -0.0001(17) 0.0254(17) -0.0102(18)
C24B 0.069(3) 0.0375(18) 0.061(2) 0.0138(16) 0.038(2) 0.0011(18)
C25B 0.050(2) 0.0336(16) 0.050(2) 0.0118(14) 0.0267(16) 0.0103(15)
C26B 0.0261(14) 0.0277(13) 0.0244(13) 0.0026(11) 0.0017(11) 0.0048(11)
C27B 0.0331(17) 0.0343(16) 0.0437(18) -0.0029(13) 0.0090(14) 0.0040(14)
C28B 0.0401(19) 0.0441(19) 0.060(2) 0.0015(16) 0.0181(17) 0.0131(16)
C29B 0.0279(17) 0.049(2) 0.059(2) 0.0144(17) 0.0126(16) 0.0079(16)
C30B 0.0310(17) 0.0388(17) 0.052(2) 0.0080(15) 0.0037(15) -0.0027(14)
C31B 0.0332(17) 0.0310(15) 0.0346(16) -0.0005(12) 0.0038(13) 0.0013(13)
C32B 0.0298(14) 0.0217(12) 0.0174(12) -0.0018(10) -0.0009(11) 0.0039(11)
C33B 0.0306(16) 0.0301(14) 0.0300(15) 0.0008(12) -0.0026(12) 0.0068(12)
C34B 0.049(2) 0.0307(15) 0.0287(15) 0.0048(12) -0.0072(14) 0.0134(14)
C35B 0.059(2) 0.0298(15) 0.0273(15) 0.0098(12) 0.0051(15) 0.0054(15)
C36B 0.0403(19) 0.0374(17) 0.0398(18) 0.0106(14) 0.0107(15) 0.0032(15)
C37B 0.0324(16) 0.0323(15) 0.0288(15) 0.0077(12) 0.0006(12) 0.0073(13)
P10 0.0226(4) 0.0306(4) 0.0286(4) -0.0032(3) 0.0068(3) -0.0001(3)
F11 0.0446(12) 0.0371(10) 0.0804(15) 0.0004(10) 0.0286(11) 0.0103(9)
F12 0.0424(11) 0.0428(10) 0.0430(11) -0.0070(8) 0.0198(9) -0.0131(9)
F13 0.0622(15) 0.0808(15) 0.0303(10) -0.0071(10) 0.0016(10) -0.0110(13)
F14 0.0374(11) 0.0431(10) 0.0626(13) 0.0198(9) 0.0166(9) 0.0002(9)
F15 0.0626(14) 0.0435(11) 0.0327(10) -0.0074(8) -0.0066(9) -0.0066(10)
F16 0.0380(11) 0.0601(13) 0.0799(16) 0.0003(11) 0.0170(11) 0.0215(10)
C40 0.0292(17) 0.0487(19) 0.047(2) 0.0049(15) 0.0094(15) -0.0027(15)
Cl1 0.0720(7) 0.0454(5) 0.0537(5) 0.0060(4) 0.0245(5) 0.0142(5)
Cl2 0.0578(6) 0.0539(5) 0.0611(6) 0.0187(5) 0.0034(5) 0.0006(5)
Cl3 0.0490(6) 0.0867(7) 0.0536(6) -0.0108(5) 0.0227(5) 0.0174(5)
C50 0.078(6) 0.040(4) 0.046(4) 0.003(3) 0.026(3) -0.007(3)
Cl4 0.082(2) 0.0685(12) 0.0379(10) -0.0097(8) 0.0150(11) 0.0119(13)
Cl5 0.117(3) 0.0541(12) 0.083(2) 0.0019(14) 0.057(3) 0.0319(17)
Cl6 0.0833(16) 0.121(3) 0.089(2) 0.0382(19) -0.0199(14) 0.0196(15)
C60 0.075(5) 0.054(4) 0.061(5) 0.026(3) -0.003(3) 0.002(4)
Cl7 0.0783(18) 0.0860(16) 0.090(2) -0.0012(16) 0.0166(16) -0.0093(13)
Cl8 0.113(4) 0.104(2) 0.128(3) -0.0117(16) 0.021(2) 0.031(2)
Cl9 0.0814(17) 0.140(4) 0.113(3) 0.032(3) 0.0286(17) -0.023(2)

loop_
_atom_type_symbol
_atom_type_description
_atom_type_scat_dispersion_real
_atom_type_scat_dispersion_imag
_atom_type_scat_source
C C 0.0033 0.0016 'International Tables Vol C Tables 4.2.6.8 and 6.1.1.4'
H H 0.0000 0.0000 'International Tables Vol C Tables 4.2.6.8 and 6.1.1.4'
N N 0.0061 0.0033 'International Tables Vol C Tables 4.2.6.8 and 6.1.1.4'
F F 0.0171 0.0103 'International Tables Vol C Tables 4.2.6.8 and 6.1.1.4'
P P 0.1023 0.0942 'International Tables Vol C Tables 4.2.6.8 and 6.1.1.4'
S S 0.1246 0.1234 'International Tables Vol C Tables 4.2.6.8 and 6.1.1.4'
Ni Ni 0.3393 1.1124 'International Tables Vol C Tables 4.2.6.8 and 6.1.1.4'
Cl Cl 0.1484 0.1585 'International Tables Vol C Tables 4.2.6.8 and 6.1.1.4'

loop_
_geom_angle_atom_site_label_1
_geom_angle_atom_site_label_2
_geom_angle_atom_site_label_3
_geom_angle
P13A Ni1A P9A 93.81(3)
P13A Ni1A S1A 92.47(3)
P9A Ni1A S1A 172.64(3)
P13A Ni1A S3A 169.03(3)
P9A Ni1A S3A 93.81(3)
S1A Ni1A S3A 79.45(3)
C2A S1A Ni1A 83.90(9)
N4A C2A S3A 124.7(2)
N4A C2A S1A 124.0(2)
S3A C2A S1A 111.22(14)
C2A S3A Ni1A 83.48(9)
C2A N4A C5A 124.2(2)
C2A N4A C8A 123.6(2)
C5A N4A C8A 112.1(2)
N4A C5A C6A 101.7(2)
C7A C6A C5A 112.1(3)
C6A C7A C8A 112.8(3)
N4A C8A C7A 101.2(2)
C20A P9A C14A 108.39(13)
C20A P9A C10A 105.72(13)
C14A P9A C10A 102.73(12)
C20A P9A Ni1A 111.61(9)
C14A P9A Ni1A 110.89(8)
C10A P9A Ni1A 116.85(9)
C11A C10A P9A 114.62(18)
C10A C11A C12A 113.5(2)
C11A C12A P13A 114.79(19)
C26A P13A C32A 105.62(12)
C26A P13A C12A 106.97(13)
C32A P13A C12A 102.74(12)
C26A P13A Ni1A 108.91(9)
C32A P13A Ni1A 113.58(8)
C12A P13A Ni1A 118.12(9)
C19A C14A C15A 119.7(3)
C19A C14A P9A 122.5(2)
C15A C14A P9A 117.8(2)
C14A C15A C16A 120.5(3)
C17A C16A C15A 119.5(3)
C18A C17A C16A 120.2(3)
C17A C18A C19A 120.5(3)
C14A C19A C18A 119.6(3)
C21A C20A C25A 118.2(3)
C21A C20A P9A 119.6(2)
C25A C20A P9A 122.2(2)
C22A C21A C20A 121.1(3)
C21A C22A C23A 120.3(4)
C24A C23A C22A 119.0(3)
C23A C24A C25A 121.6(3)
C24A C25A C20A 119.8(3)
C27A C26A C31A 118.7(3)
C27A C26A P13A 119.3(2)
C31A C26A P13A 122.0(2)
C28A C27A C26A 120.8(3)
C29A C28A C27A 119.9(3)
C30A C29A C28A 119.8(3)
C29A C30A C31A 120.8(3)
C30A C31A C26A 120.0(3)
C37A C32A C33A 118.9(3)
C37A C32A P13A 118.7(2)
C33A C32A P13A 122.4(2)
C34A C33A C32A 119.8(3)
C35A C34A C33A 121.0(3)
C34A C35A C36A 119.8(3)
C37A C36A C35A 119.9(3)
C36A C37A C32A 120.6(3)
P9B Ni1B P13B 94.33(3)
P9B Ni1B S3B 93.01(3)
P13B Ni1B S3B 169.67(3)
P9B Ni1B S1B 172.16(3)
P13B Ni1B S1B 93.26(3)
S3B Ni1B S1B 79.21(3)
C2B S1B Ni1B 83.56(9)
N4B C2B S1B 124.1(2)
N4B C2B S3B 124.1(2)
S1B C2B S3B 111.65(15)
C2B S3B Ni1B 83.57(9)
C2B N4B C8B 123.7(2)
C2B N4B C5B 124.0(2)
C8B N4B C5B 112.2(2)
N4B C5B C6B 101.3(2)
C7B C6B C5B 112.7(3)
C6B C7B C8B 112.5(3)
N4B C8B C7B 101.3(3)
C20B P9B C14B 107.15(13)
C20B P9B C10B 104.08(12)
C14B P9B C10B 103.28(12)
C20B P9B Ni1B 110.64(10)
C14B P9B Ni1B 112.94(8)
C10B P9B Ni1B 117.84(9)
C11B C10B P9B 112.96(19)
C12B C11B C10B 112.8(2)
C11B C12B P13B 115.91(18)
C26B P13B C32B 106.43(13)
C26B P13B C12B 106.69(13)
C32B P13B C12B 101.97(12)
C26B P13B Ni1B 111.62(9)
C32B P13B Ni1B 110.71(8)
C12B P13B Ni1B 118.43(9)
C19B C14B C15B 119.2(3)
C19B C14B P9B 120.6(2)
C15B C14B P9B 120.0(2)
C14B C15B C16B 120.5(3)
C17B C16B C15B 119.8(3)
C18B C17B C16B 120.1(3)
C17B C18B C19B 120.5(3)
C14B C19B C18B 119.9(3)
C21B C20B C25B 119.0(3)
C21B C20B P9B 120.5(2)
C25B C20B P9B 120.4(2)
C20B C21B C22B 121.0(3)
C23B C22B C21B 119.8(3)
C22B C23B C24B 120.2(3)
C25B C24B C23B 119.8(3)
C24B C25B C20B 120.3(3)
C27B C26B C31B 118.1(3)
C27B C26B P13B 119.6(2)
C31B C26B P13B 122.3(2)
C28B C27B C26B 121.2(3)
C27B C28B C29B 120.0(3)
C30B C29B C28B 119.8(3)
C29B C30B C31B 120.9(3)
C30B C31B C26B 120.0(3)
C37B C32B C33B 119.6(3)
C37B C32B P13B 116.8(2)
C33B C32B P13B 123.6(2)
C32B C33B C34B 119.3(3)
C35B C34B C33B 120.9(3)
C34B C35B C36B 120.0(3)
C35B C36B C37B 119.9(3)
C36B C37B C32B 120.4(3)
F13 P10 F15 179.69(14)
F13 P10 F11 90.10(13)
F15 P10 F11 89.76(12)
F13 P10 F16 90.05(13)
F15 P10 F16 90.09(12)
F11 P10 F16 179.55(12)
F13 P10 F14 90.58(11)
F15 P10 F14 89.15(11)
F11 P10 F14 90.03(11)
F16 P10 F14 89.54(12)
F13 P10 F12 90.24(11)
F15 P10 F12 90.03(10)
F11 P10 F12 90.12(11)
F16 P10 F12 90.30(11)
F14 P10 F12 179.17(11)
F24 P20 F25 92.1(6)
F24 P20 F21 92.7(5)
F25 P20 F21 88.3(5)
F24 P20 F23 94.1(6)
F25 P20 F23 172.3(7)
F21 P20 F23 95.9(5)
F24 P20 F22 177.8(7)
F25 P20 F22 85.7(6)
F21 P20 F22 87.5(5)
F23 P20 F22 88.1(5)
F24 P20 F26 82.8(5)
F25 P20 F26 95.4(6)
F21 P20 F26 174.2(7)
F23 P20 F26 80.9(5)
F22 P20 F26 97.2(5)
F23' P20' F26' 93.7(4)
F23' P20' F24' 96.8(5)
F26' P20' F24' 103.2(5)
F23' P20' F25' 171.7(5)
F26' P20' F25' 91.8(5)
F24' P20' F25' 87.9(5)
F23' P20' F21' 88.4(5)
F26' P20' F21' 169.7(7)
F24' P20' F21' 86.6(5)
F25' P20' F21' 85.1(5)
F23' P20' F22' 90.3(5)
F26' P20' F22' 87.1(5)
F24' P20' F22' 167.1(5)
F25' P20' F22' 83.8(5)
F21' P20' F22' 82.8(5)
F22" P20" F26" 90.2(6)
F22" P20" F21" 93.0(6)
F26" P20" F21" 176.8(7)
F22" P20" F23" 100.2(6)
F26" P20" F23" 89.0(4)
F21" P20" F23" 90.5(6)
F22" P20" F25" 91.9(5)
F26" P20" F25" 88.0(4)
F21" P20" F25" 91.8(5)
F23" P20" F25" 167.6(5)
F22" P20" F24" 173.7(6)
F26" P20" F24" 94.7(5)
F21" P20" F24" 82.2(6)
F23" P20" F24" 84.0(5)
F25" P20" F24" 84.2(5)
Cl1 C40 Cl2 110.66(19)
Cl1 C40 Cl3 109.98(18)
Cl2 C40 Cl3 110.76(18)
Cl6 C50 Cl4 110.1(6)
Cl6 C50 Cl5 111.6(6)
Cl4 C50 Cl5 111.1(6)
Cl4' C50' Cl5' 108.8(14)
Cl4' C50' Cl6' 107.4(13)
Cl5' C50' Cl6' 109.2(14)
Cl6" C50" Cl4" 110.2(15)
Cl6" C50" Cl5" 107.4(15)
Cl4" C50" Cl5" 109.9(15)
Cl8 C60 Cl7 109.0(5)
Cl8 C60 Cl9 111.4(5)
Cl7 C60 Cl9 109.7(5)
Cl7' C60' Cl8' 114.9(16)
Cl7' C60' Cl9' 109.1(14)
Cl8' C60' Cl9' 107.6(14)
Cl7" C60" Cl9" 116.4(18)
Cl7" C60" Cl8" 108.4(15)
Cl9" C60" Cl8" 110.6(16)
Cl12 C70 Cl10 114.5(10)
Cl12 C70 Cl11 108.2(9)
Cl10 C70 Cl11 106.4(9)
Cl14 C70' Cl15 114.7(15)
Cl14 C70' Cl13 115.4(15)
Cl15 C70' Cl13 109.6(13)
Cl16 C70" Cl17 110.1(14)
Cl16 C70" Cl18 110.0(14)
Cl17 C70" Cl18 114.3(15)

loop_
_geom_bond_atom_site_label_1
_geom_bond_atom_site_label_2
_geom_bond_distance
Ni1A P13A 2.1654(7)
Ni1A P9A 2.1740(7)
Ni1A S1A 2.2158(7)
Ni1A S3A 2.2300(7)
S1A C2A 1.722(3)
C2A N4A 1.300(3)
C2A S3A 1.721(3)
N4A C5A 1.473(4)
N4A C8A 1.478(4)
C5A C6A 1.496(4)
C6A C7A 1.305(5)
C7A C8A 1.498(4)
P9A C20A 1.813(3)
P9A C14A 1.818(3)
P9A C10A 1.826(3)
C10A C11A 1.521(4)
C11A C12A 1.529(4)
C12A P13A 1.825(3)
P13A C26A 1.813(3)
P13A C32A 1.822(3)
C14A C19A 1.381(4)
C14A C15A 1.385(4)
C15A C16A 1.390(4)
C16A C17A 1.381(5)
C17A C18A 1.374(5)
C18A C19A 1.394(4)
C20A C21A 1.379(4)
C20A C25A 1.389(4)
C21A C22A 1.376(5)
C22A C23A 1.377(5)
C23A C24A 1.354(5)
C24A C25A 1.385(4)
C26A C27A 1.382(4)
C26A C31A 1.387(4)
C27A C28A 1.379(4)
C28A C29A 1.375(5)
C29A C30A 1.362(5)
C30A C31A 1.382(4)
C32A C37A 1.393(4)
C32A C33A 1.399(4)
C33A C34A 1.386(4)
C34A C35A 1.372(4)
C35A C36A 1.389(4)
C36A C37A 1.384(4)
Ni1B P9B 2.1697(7)
Ni1B P13B 2.1775(7)
Ni1B S3B 2.2277(7)
Ni1B S1B 2.2286(7)
S1B C2B 1.716(3)
C2B N4B 1.309(3)
C2B S3B 1.717(3)
N4B C8B 1.479(4)
N4B C5B 1.480(4)
C5B C6B 1.488(4)
C6B C7B 1.311(5)
C7B C8B 1.492(4)
P9B C20B 1.809(3)
P9B C14B 1.819(3)
P9B C10B 1.824(3)
C10B C11B 1.528(4)
C11B C12B 1.528(4)
C12B P13B 1.827(3)
P13B C26B 1.814(3)
P13B C32B 1.823(3)
C14B C19B 1.383(4)
C14B C15B 1.385(4)
C15B C16B 1.389(4)
C16B C17B 1.377(5)
C17B C18B 1.369(5)
C18B C19B 1.393(4)
C20B C21B 1.379(4)
C20B C25B 1.390(4)
C21B C22B 1.385(4)
C22B C23B 1.371(5)
C23B C24B 1.388(5)
C24B C25B 1.387(5)
C26B C27B 1.392(4)
C26B C31B 1.395(4)
C27B C28B 1.377(5)
C28B C29B 1.378(5)
C29B C30B 1.366(5)
C30B C31B 1.386(5)
C32B C37B 1.387(4)
C32B C33B 1.389(4)
C33B C34B 1.391(4)
C34B C35B 1.367(5)
C35B C36B 1.381(5)
C36B C37B 1.384(4)
P10 F13 1.584(2)
P10 F15 1.5886(19)
P10 F11 1.590(2)
P10 F16 1.592(2)
P10 F14 1.5984(18)
P10 F12 1.5987(18)
P20 F24 1.529(8)
P20 F25 1.581(10)
P20 F21 1.601(9)
P20 F23 1.627(9)
P20 F22 1.627(9)
P20 F26 1.649(9)
P20' F23' 1.494(7)
P20' F26' 1.527(7)
P20' F24' 1.571(7)
P20' F25' 1.677(9)
P20' F21' 1.679(9)
P20' F22' 1.698(9)
P20" F22" 1.490(10)
P20" F26" 1.565(8)
P20" F21" 1.580(10)
P20" F23" 1.615(7)
P20" F25" 1.639(7)
P20" F24" 1.680(9)
C40 Cl1 1.748(4)
C40 Cl2 1.756(3)
C40 Cl3 1.760(3)
C50 Cl6 1.719(9)
C50 Cl4 1.744(9)
C50 Cl5 1.754(9)
C50' Cl4' 1.737(19)
C50' Cl5' 1.740(19)
C50' Cl6' 1.744(19)
C50" Cl6" 1.74(2)
C50" Cl4" 1.75(2)
C50" Cl5" 1.75(2)
C60 Cl8 1.734(9)
C60 Cl7 1.734(8)
C60 Cl9 1.743(8)
C60' Cl7' 1.750(19)
C60' Cl8' 1.762(19)
C60' Cl9' 1.763(19)
C60" Cl7" 1.73(2)
C60" Cl9" 1.74(2)
C60" Cl8" 1.74(2)
C70 Cl12 1.716(15)
C70 Cl10 1.734(14)
C70 Cl11 1.774(15)
C70' Cl14 1.723(19)
C70' Cl15 1.724(19)
C70' Cl13 1.738(18)
C70" Cl16 1.731(19)
C70" Cl17 1.741(19)
C70" Cl18 1.763(18)
